data_7123981
loop_
_publ_author_name
'Ho, Luong Phong'
'Zaretzke, Marc-Kevin'
'Bannenberg, Thomas'
'Tamm, Matthias'

_publ_section_title
;
 Heteroleptic diphosphenes and arsaphosphenes bearing neutral and anionic
 N-heterocyclic carbenes
;
_journal_name_full 'Chemical Communications'
_journal_paper_doi 10.1039/C9CC05739K
_journal_year 2019
_chemical_formula_moiety 'C72 H71 As B F15 N4 P, C7 H8, Cl4 Ga'
_chemical_formula_sum 'C79 H79 As B Cl4 F15 Ga N4 P'
_chemical_formula_weight 1697.68
_space_group_crystal_system triclinic
_space_group_IT_number 2
_space_group_name_Hall '-P 1'
_space_group_name_H-M_alt 'P -1'
_symmetry_space_group_name_Hall '-P 1'
_symmetry_space_group_name_H-M 'P -1'
_atom_sites_solution_hydrogens geom
_audit_creation_method SHELXL-2018/3
_audit_update_record
;
2019-07-23 deposited with the CCDC.    2019-08-13 downloaded from the CCDC.
;
_cell_angle_alpha 102.619(2)
_cell_angle_beta 96.156(2)
_cell_angle_gamma 110.132(2)
_cell_formula_units_Z 2
_cell_length_a 13.8673(2)
_cell_length_b 14.4035(2)
_cell_length_c 21.4914(4)
_cell_measurement_reflns_used 96986
_cell_measurement_temperature 100(2)
_cell_measurement_theta_max 31.2580
_cell_measurement_theta_min 2.7220
_cell_volume 3854.26(13)
_computing_cell_refinement 'CrysAlisPro 1.171.40.21a (Rigaku OD, 2018)'
_computing_data_collection 'CrysAlisPro 1.171.40.21a (Rigaku OD, 2018)'
_computing_data_reduction 'CrysAlisPro 1.171.40.21a (Rigaku OD, 2018)'
_computing_publication_material 'OLEX2 v1.2 (O. V. Dolomanov et al., J. Appl. Cryst., 2009, 42, 339-341)'
_computing_structure_refinement 'SHELXL-2018/3 (G. M. Sheldrick, Acta Cryst., 2008, A64, 112-122)'
_computing_structure_solution 'SHELXT-2014/5 (G. M. Sheldrick, Acta Cryst., 2015, A71, 3-8)'
_diffrn_ambient_temperature 100(2)
_diffrn_measured_fraction_theta_full 0.999
_diffrn_measured_fraction_theta_max 0.867
_diffrn_measurement_device_type 'XtaLAB Synergy, Single source at offset/far, HyPix'
_diffrn_measurement_method '\w scans'
_diffrn_radiation_type MoK\a
_diffrn_radiation_wavelength 0.71073
_diffrn_reflns_av_R_equivalents 0.0338
_diffrn_reflns_av_unetI/netI 0.0199
_diffrn_reflns_Laue_measured_fraction_full 0.999
_diffrn_reflns_Laue_measured_fraction_max 0.867
_diffrn_reflns_limit_h_max 20
_diffrn_reflns_limit_h_min -19
_diffrn_reflns_limit_k_max 20
_diffrn_reflns_limit_k_min -20
_diffrn_reflns_limit_l_max 30
_diffrn_reflns_limit_l_min -30
_diffrn_reflns_number 177241
_diffrn_reflns_point_group_measured_fraction_full 0.999
_diffrn_reflns_point_group_measured_fraction_max 0.867
_diffrn_reflns_theta_full 25.242
_diffrn_reflns_theta_max 31.121
_diffrn_reflns_theta_min 2.529
_diffrn_source 'micro-focus sealed X-ray tube'
_exptl_absorpt_coefficient_mu 1.025
_exptl_absorpt_correction_T_max 1.000
_exptl_absorpt_correction_T_min 0.165
_exptl_absorpt_correction_type gaussian
_exptl_absorpt_process_details
;
CrysAlisPro 1.171.40.21a (Rigaku Oxford Diffraction, 2018)
Numerical absorption correction based on gaussian integration over
            a multifaceted crystal model
Empirical absorption correction using spherical harmonics,
 implemented in SCALE3 ABSPACK scaling algorithm.
;
_exptl_crystal_colour orange
_exptl_crystal_density_diffrn 1.463
_exptl_crystal_description plate
_exptl_crystal_F_000 1736
_exptl_crystal_size_max 0.626
_exptl_crystal_size_mid 0.342
_exptl_crystal_size_min 0.161
_refine_diff_density_max 2.650
_refine_diff_density_min -1.151
_refine_diff_density_rms 0.077
_refine_ls_extinction_method none
_refine_ls_goodness_of_fit_ref 1.050
_refine_ls_hydrogen_treatment constr
_refine_ls_matrix_type full
_refine_ls_number_parameters 1022
_refine_ls_number_reflns 21529
_refine_ls_number_restraints 0
_refine_ls_restrained_S_all 1.050
_refine_ls_R_factor_all 0.0494
_refine_ls_R_factor_gt 0.0419
_refine_ls_shift/su_max 0.003
_refine_ls_shift/su_mean 0.000
_refine_ls_structure_factor_coef Fsqd
_refine_ls_weighting_details 'w=1/[\s^2^(Fo^2^)+(0.0650P)^2^+2.7401P] where P=(Fo^2^+2Fc^2^)/3'
_refine_ls_weighting_scheme calc
_refine_ls_wR_factor_gt 0.1129
_refine_ls_wR_factor_ref 0.1166
_reflns_Friedel_coverage 0.000
_reflns_number_gt 18672
_reflns_number_total 21529
_reflns_threshold_expression 'I > 2\s(I)'
_cod_data_source_file c9cc05739k3.cif
_cod_data_source_block ph12ph4
_cod_original_cell_volume 3854.26(12)
_cod_database_code 7123981
_shelx_shelxl_version_number 2018/3
_shelx_space_group_comment
;
The symmetry employed for this shelxl refinement is uniquely defined
by the following loop, which should always be used as a source of
symmetry information in preference to the above space-group names.
They are only intended as comments.
;
_shelx_estimated_absorpt_t_min 0.566
_shelx_estimated_absorpt_t_max 0.852

loop_
_space_group_symop_operation_xyz
'x, y, z'
'-x, -y, -z'

loop_
_atom_site_label
_atom_site_type_symbol
_atom_site_fract_x
_atom_site_fract_y
_atom_site_fract_z
_atom_site_U_iso_or_equiv
_atom_site_adp_type
_atom_site_occupancy
_atom_site_site_symmetry_order
_atom_site_calc_flag
_atom_site_refinement_flags_posn
_atom_site_refinement_flags_adp
_atom_site_refinement_flags_occupancy
_atom_site_disorder_assembly
_atom_site_disorder_group
As1 As 0.50407(2) 0.60541(2) 0.81994(2) 0.02171(5) Uani 1 1 d . . . . .
Ga1 Ga 0.87075(2) 0.22719(2) 0.90936(2) 0.02405(5) Uani 1 1 d . . . . .
Cl1 Cl 0.94520(4) 0.39362(3) 0.93407(3) 0.03267(10) Uani 1 1 d . . . . .
P1 P 0.64462(4) 0.62050(3) 0.78161(2) 0.02165(9) Uani 1 1 d . . . . .
Cl2 Cl 0.70206(4) 0.18509(4) 0.88318(3) 0.03837(12) Uani 1 1 d . . . . .
Cl3 Cl 0.90700(5) 0.18299(4) 0.99690(3) 0.03948(12) Uani 1 1 d . . . . .
Cl4 Cl 0.93458(5) 0.16324(5) 0.83083(3) 0.04208(13) Uani 1 1 d . . . . .
F1 F 0.43143(11) 0.68082(8) 0.54743(5) 0.0316(3) Uani 1 1 d . . . . .
F11 F 0.42999(10) 0.93426(9) 0.75771(6) 0.0326(3) Uani 1 1 d . . . . .
F5 F 0.43370(10) 1.00910(8) 0.65002(6) 0.0324(3) Uani 1 1 d . . . . .
F4 F 0.57741(11) 1.09327(9) 0.58759(6) 0.0357(3) Uani 1 1 d . . . . .
F12 F 0.35510(12) 1.05621(9) 0.83083(6) 0.0416(3) Uani 1 1 d . . . . .
F15 F 0.10443(11) 0.78108(11) 0.60774(7) 0.0403(3) Uani 1 1 d . . . . .
F3 F 0.65060(12) 0.97623(10) 0.50273(7) 0.0406(3) Uani 1 1 d . . . . .
F6 F 0.20436(11) 0.54127(9) 0.61038(6) 0.0394(3) Uani 1 1 d . . . . .
F2 F 0.57352(12) 0.76806(10) 0.48388(6) 0.0409(3) Uani 1 1 d . . . . .
F10 F 0.25252(10) 0.82428(10) 0.52160(6) 0.0366(3) Uani 1 1 d . . . . .
F9 F 0.12882(12) 0.69651(13) 0.41059(6) 0.0469(3) Uani 1 1 d . . . . .
N1 N 0.43844(12) 0.68969(10) 0.70949(7) 0.0190(3) Uani 1 1 d . . . . .
N2 N 0.33266(11) 0.65377(10) 0.77599(7) 0.0184(3) Uani 1 1 d . . . . .
F7 F 0.08635(13) 0.41614(10) 0.49842(8) 0.0530(4) Uani 1 1 d . . . . .
F13 F 0.15707(14) 1.04559(11) 0.79326(8) 0.0518(4) Uani 1 1 d . . . . .
F14 F 0.03406(12) 0.90387(13) 0.68110(8) 0.0504(4) Uani 1 1 d . . . . .
F8 F 0.04170(13) 0.49066(13) 0.39741(7) 0.0560(4) Uani 1 1 d . . . . .
N3 N 0.67542(12) 0.48051(11) 0.85341(8) 0.0252(3) Uani 1 1 d . . . . .
N4 N 0.79275(12) 0.63557(12) 0.88672(8) 0.0260(3) Uani 1 1 d . . . . .
C1 C 0.42375(13) 0.65047(12) 0.76172(8) 0.0177(3) Uani 1 1 d . . . . .
C4 C 0.52290(14) 0.68227(13) 0.67683(8) 0.0210(3) Uani 1 1 d . . . . .
C20 C 0.25972(14) 0.66028(14) 0.93701(8) 0.0239(3) Uani 1 1 d . . . . .
H20 H 0.273738 0.707118 0.978656 0.029 Uiso 1 1 calc R U . . .
C2 C 0.35643(14) 0.71982(12) 0.69122(8) 0.0209(3) Uani 1 1 d . . . . .
C17 C 0.21481(13) 0.51803(13) 0.81417(8) 0.0210(3) Uani 1 1 d . . . . .
C46 C 0.70103(13) 0.57604(13) 0.84543(9) 0.0217(3) Uani 1 1 d . . . . .
C3 C 0.29191(14) 0.69620(13) 0.73442(8) 0.0215(3) Uani 1 1 d . . . . .
H3 H 0.228520 0.707677 0.735234 0.026 Uiso 1 1 calc R U . . .
C21 C 0.30830(13) 0.69389(13) 0.88788(8) 0.0201(3) Uani 1 1 d . . . . .
C16 C 0.28481(13) 0.62015(13) 0.82815(8) 0.0184(3) Uani 1 1 d . . . . .
C62 C 0.49694(14) 0.35429(13) 0.83758(9) 0.0229(3) Uani 1 1 d . . . . .
C18 C 0.16869(14) 0.48929(14) 0.86517(9) 0.0257(3) Uani 1 1 d . . . . .
H18 H 0.121027 0.420623 0.858378 0.031 Uiso 1 1 calc R U . . .
C10 C 0.62688(15) 0.87432(13) 0.73119(9) 0.0251(3) Uani 1 1 d . . . . .
H10 H 0.556636 0.879546 0.724664 0.030 Uiso 1 1 calc R U . . .
C19 C 0.19121(15) 0.55914(15) 0.92551(9) 0.0262(4) Uani 1 1 d . . . . .
H19 H 0.159276 0.537476 0.959542 0.031 Uiso 1 1 calc R U . . .
C5 C 0.61549(15) 0.76981(13) 0.68894(8) 0.0232(3) Uani 1 1 d . . . . .
C61 C 0.58903(14) 0.38890(13) 0.81366(9) 0.0238(3) Uani 1 1 d . . . . .
C49 C 0.85262(14) 0.74001(13) 0.88603(10) 0.0266(4) Uani 1 1 d . . . . .
C9 C 0.50924(16) 0.58475(14) 0.63778(8) 0.0258(4) Uani 1 1 d . . . . .
C63 C 0.41545(15) 0.26711(13) 0.79744(10) 0.0255(3) Uani 1 1 d . . . . .
H63 H 0.351231 0.241284 0.811549 0.031 Uiso 1 1 calc R U . . .
C33 C 0.46793(16) 0.94426(14) 0.61181(9) 0.0257(4) Uani 1 1 d . . . . .
C28 C 0.42656(15) 0.83892(13) 0.60580(8) 0.0239(3) Uani 1 1 d . . . . .
C64 C 0.42636(15) 0.21737(13) 0.73727(10) 0.0279(4) Uani 1 1 d . . . . .
H64 H 0.368926 0.159400 0.710067 0.034 Uiso 1 1 calc R U . . .
C41 C 0.33157(17) 0.92406(15) 0.73593(9) 0.0292(4) Uani 1 1 d . . . . .
C66 C 0.60480(16) 0.33830(14) 0.75460(11) 0.0312(4) Uani 1 1 d . . . . .
C50 C 0.84084(15) 0.82225(14) 0.92903(11) 0.0305(4) Uani 1 1 d . . . . .
C22 C 0.18635(14) 0.44216(14) 0.74729(9) 0.0251(3) Uani 1 1 d . . . . .
H22 H 0.230198 0.477013 0.718817 0.030 Uiso 1 1 calc R U . . .
C54 C 0.91807(14) 0.75198(14) 0.84109(10) 0.0284(4) Uani 1 1 d . . . . .
C29 C 0.46727(17) 0.78449(13) 0.56133(9) 0.0264(4) Uani 1 1 d . . . . .
C65 C 0.52021(17) 0.25140(14) 0.71646(11) 0.0313(4) Uani 1 1 d . . . . .
H65 H 0.527161 0.215159 0.675690 0.038 Uiso 1 1 calc R U . . .
C25 C 0.37949(15) 0.80569(13) 0.89948(9) 0.0241(3) Uani 1 1 d . . . . .
H25 H 0.410665 0.812077 0.860016 0.029 Uiso 1 1 calc R U . . .
C40 C 0.27419(16) 0.85174(14) 0.67688(9) 0.0266(4) Uani 1 1 d . . . . .
C58 C 0.93399(16) 0.66233(15) 0.79741(11) 0.0333(4) Uani 1 1 d . . . . .
H58 H 0.866131 0.601995 0.787676 0.040 Uiso 0.432(10) 1 calc R U P A 1
H58A H 0.891213 0.596875 0.806530 0.040 Uiso 0.568(10) 1 calc R U P A 2
C67 C 0.48872(16) 0.40161(15) 0.90651(9) 0.0280(4) Uani 1 1 d . . . . .
H67 H 0.546165 0.471218 0.923070 0.034 Uiso 1 1 calc R U . . .
C13 C 0.40731(17) 0.49089(13) 0.62342(9) 0.0291(4) Uani 1 1 d . . . . .
H13 H 0.355416 0.512174 0.645568 0.035 Uiso 1 1 calc R U . . .
C6 C 0.69632(17) 0.75620(16) 0.65938(10) 0.0307(4) Uani 1 1 d . . . . .
H6 H 0.760161 0.813348 0.665861 0.037 Uiso 1 1 calc R U . . .
C34 C 0.24072(16) 0.69009(15) 0.57154(9) 0.0278(4) Uani 1 1 d . . . . .
C42 C 0.29442(19) 0.98872(15) 0.77510(10) 0.0336(4) Uani 1 1 d . . . . .
C68 C 0.38477(17) 0.41417(17) 0.91126(10) 0.0332(4) Uani 1 1 d . . . . .
H68A H 0.376825 0.461543 0.886445 0.050 Uiso 1 1 calc R U . . .
H68B H 0.383661 0.441880 0.956961 0.050 Uiso 1 1 calc R U . . .
H68C H 0.327017 0.347155 0.893429 0.050 Uiso 1 1 calc R U . . .
C32 C 0.54227(17) 0.99069(14) 0.57877(9) 0.0278(4) Uani 1 1 d . . . . .
C12 C 0.66051(19) 0.88644(15) 0.80378(10) 0.0341(4) Uani 1 1 d . . . . .
H12A H 0.606352 0.835208 0.817661 0.051 Uiso 1 1 calc R U . . .
H12B H 0.669994 0.955578 0.828907 0.051 Uiso 1 1 calc R U . . .
H12C H 0.726696 0.876265 0.811161 0.051 Uiso 1 1 calc R U . . .
C8 C 0.59298(19) 0.57681(15) 0.61014(10) 0.0325(4) Uani 1 1 d . . . . .
H8 H 0.586705 0.512264 0.583393 0.039 Uiso 1 1 calc R U . . .
C30 C 0.54081(18) 0.82744(15) 0.52676(9) 0.0299(4) Uani 1 1 d . . . . .
C45 C 0.17317(18) 0.84877(16) 0.66142(10) 0.0319(4) Uani 1 1 d . . . . .
C11 C 0.70379(17) 0.96348(15) 0.71207(11) 0.0335(4) Uani 1 1 d . . . . .
H11A H 0.775484 0.968184 0.725555 0.050 Uiso 1 1 calc R U . . .
H11B H 0.697257 1.027812 0.733620 0.050 Uiso 1 1 calc R U . . .
H11C H 0.687914 0.951611 0.664793 0.050 Uiso 1 1 calc R U . . .
C14 C 0.3613(2) 0.44864(15) 0.54976(9) 0.0343(5) Uani 1 1 d . . . . .
H14A H 0.351153 0.503272 0.532878 0.051 Uiso 1 1 calc R U . . .
H14B H 0.293747 0.391407 0.542155 0.051 Uiso 1 1 calc R U . . .
H14C H 0.409724 0.424409 0.527440 0.051 Uiso 1 1 calc R U . . .
C47 C 0.75207(17) 0.48079(16) 0.90003(12) 0.0366(5) Uani 1 1 d . . . . .
H47 H 0.753186 0.423603 0.914852 0.044 Uiso 1 1 calc R U . . .
C51 C 0.89803(17) 0.92033(15) 0.92412(13) 0.0383(5) Uani 1 1 d . . . . .
H51 H 0.893043 0.978501 0.952403 0.046 Uiso 1 1 calc R U . . .
C7 C 0.68547(19) 0.66108(17) 0.62076(10) 0.0350(4) Uani 1 1 d . . . . .
H7 H 0.741890 0.653716 0.601478 0.042 Uiso 1 1 calc R U . . .
C48 C 0.82542(17) 0.57752(16) 0.92076(12) 0.0370(5) Uani 1 1 d . . . . .
H48 H 0.887678 0.600958 0.952750 0.044 Uiso 1 1 calc R U . . .
C15 C 0.4222(2) 0.40391(15) 0.64855(10) 0.0392(5) Uani 1 1 d . . . . .
H15A H 0.473246 0.382343 0.627552 0.059 Uiso 1 1 calc R U . . .
H15B H 0.355007 0.345459 0.638379 0.059 Uiso 1 1 calc R U . . .
H15C H 0.447781 0.428379 0.695766 0.059 Uiso 1 1 calc R U . . .
C39 C 0.21528(17) 0.72305(16) 0.51759(10) 0.0318(4) Uani 1 1 d . . . . .
C31 C 0.57969(17) 0.93251(15) 0.53575(10) 0.0302(4) Uani 1 1 d . . . . .
C53 C 0.97241(17) 0.85179(16) 0.83837(12) 0.0375(5) Uani 1 1 d . . . . .
H53 H 1.017471 0.863129 0.808140 0.045 Uiso 1 1 calc R U . . .
C43 C 0.1946(2) 0.98327(17) 0.75635(12) 0.0395(5) Uani 1 1 d . . . . .
C55 C 0.77230(16) 0.80711(16) 0.97931(12) 0.0364(5) Uani 1 1 d . . . . .
H55 H 0.706865 0.745098 0.958755 0.044 Uiso 1 1 calc R U . . .
C26 C 0.3184(2) 0.87558(17) 0.90848(14) 0.0415(5) Uani 1 1 d . . . . .
H26A H 0.262364 0.853730 0.870242 0.062 Uiso 1 1 calc R U . . .
H26B H 0.365674 0.946565 0.913685 0.062 Uiso 1 1 calc R U . . .
H26C H 0.287834 0.871545 0.947321 0.062 Uiso 1 1 calc R U . . .
C35 C 0.19203(18) 0.58525(15) 0.56216(10) 0.0329(4) Uani 1 1 d . . . . .
C52 C 0.96145(18) 0.93456(16) 0.87921(14) 0.0418(5) Uani 1 1 d . . . . .
H52 H 0.998165 1.002074 0.876219 0.050 Uiso 1 1 calc R U . . .
C44 C 0.13310(19) 0.91271(19) 0.69959(12) 0.0388(5) Uani 1 1 d . . . . .
C69 C 0.5065(2) 0.33480(19) 0.94991(11) 0.0420(5) Uani 1 1 d . . . . .
H69A H 0.453037 0.265030 0.933182 0.063 Uiso 1 1 calc R U . . .
H69B H 0.501467 0.364459 0.994474 0.063 Uiso 1 1 calc R U . . .
H69C H 0.576165 0.332305 0.949739 0.063 Uiso 1 1 calc R U . . .
C38 C 0.15041(19) 0.6588(2) 0.45979(10) 0.0379(5) Uani 1 1 d . . . . .
C56 C 0.74076(19) 0.8988(2) 1.00308(14) 0.0453(6) Uani 1 1 d . . . . .
H56A H 0.802904 0.958650 1.027973 0.068 Uiso 1 1 calc R U . . .
H56B H 0.689388 0.881688 1.030890 0.068 Uiso 1 1 calc R U . . .
H56C H 0.709813 0.914682 0.965568 0.068 Uiso 1 1 calc R U . . .
C70' C 0.7148(8) 0.3696(7) 0.7407(4) 0.0270(13) Uani 0.568(10) 1 d . . P A 2
H70' H 0.762963 0.429226 0.777341 0.032 Uiso 0.568(10) 1 calc R U P A 2
C57 C 0.8276(2) 0.7875(2) 1.03822(14) 0.0462(6) Uani 1 1 d . . . . .
H57A H 0.837278 0.722363 1.024502 0.069 Uiso 1 1 calc R U . . .
H57B H 0.784725 0.784128 1.071676 0.069 Uiso 1 1 calc R U . . .
H57C H 0.896109 0.843693 1.055999 0.069 Uiso 1 1 calc R U . . .
C37 C 0.10701(19) 0.5548(2) 0.45296(10) 0.0416(5) Uani 1 1 d . . . . .
C23 C 0.2096(3) 0.3469(2) 0.74993(13) 0.0540(7) Uani 1 1 d . . . . .
H23A H 0.283204 0.367735 0.770311 0.081 Uiso 1 1 calc R U . . .
H23B H 0.196013 0.302716 0.705663 0.081 Uiso 1 1 calc R U . . .
H23C H 0.164437 0.309122 0.775498 0.081 Uiso 1 1 calc R U . . .
C24 C 0.0724(2) 0.4106(2) 0.71653(13) 0.0512(7) Uani 1 1 d . . . . .
H24A H 0.027747 0.376206 0.743617 0.077 Uiso 1 1 calc R U . . .
H24B H 0.057166 0.363357 0.673075 0.077 Uiso 1 1 calc R U . . .
H24C H 0.058647 0.471722 0.712964 0.077 Uiso 1 1 calc R U . . .
C36 C 0.1277(2) 0.51745(17) 0.50416(11) 0.0400(5) Uani 1 1 d . . . . .
C100 C 1.0677(3) 0.9085(2) 0.36387(19) 0.0662(9) Uani 1 1 d . . . . .
H10A H 1.032971 0.872762 0.318410 0.099 Uiso 1 1 calc R U . . .
H10B H 1.122872 0.884181 0.376194 0.099 Uiso 1 1 calc R U . . .
H10C H 1.098754 0.982690 0.368962 0.099 Uiso 1 1 calc R U . . .
C72 C 0.7589(19) 0.3030(15) 0.7332(10) 0.058(5) Uani 0.432(10) 1 d . . P A 1
H72A H 0.777350 0.312389 0.780104 0.086 Uiso 0.432(10) 1 calc R U P A 1
H72B H 0.822916 0.320591 0.715317 0.086 Uiso 0.432(10) 1 calc R U P A 1
H72C H 0.713321 0.231192 0.711914 0.086 Uiso 0.432(10) 1 calc R U P A 1
B1 B 0.32697(17) 0.77570(15) 0.63583(9) 0.0236(4) Uani 1 1 d . . . . .
C27 C 0.4694(2) 0.84043(18) 0.95767(13) 0.0478(6) Uani 1 1 d . . . . .
H27A H 0.441346 0.840545 0.997628 0.072 Uiso 1 1 calc R U . . .
H27B H 0.518194 0.909938 0.960664 0.072 Uiso 1 1 calc R U . . .
H27C H 0.506401 0.793103 0.952067 0.072 Uiso 1 1 calc R U . . .
C106 C 0.8871(3) 0.8923(2) 0.39229(16) 0.0587(7) Uani 1 1 d . . . . .
H106 H 0.871966 0.910882 0.353692 0.070 Uiso 1 1 calc R U . . .
C102 C 1.0030(3) 0.8587(3) 0.46615(17) 0.0614(8) Uani 1 1 d . . . . .
H102 H 1.068550 0.853895 0.478826 0.074 Uiso 1 1 calc R U . . .
C105 C 0.8133(2) 0.8719(2) 0.43089(16) 0.0560(7) Uani 1 1 d . . . . .
H105 H 0.747848 0.876915 0.418616 0.067 Uiso 1 1 calc R U . . .
C101 C 0.9835(3) 0.8856(2) 0.40977(18) 0.0622(8) Uani 1 1 d . . . . .
C104 C 0.8332(3) 0.8440(2) 0.48741(16) 0.0598(7) Uani 1 1 d . . . . .
H104 H 0.781518 0.829269 0.513346 0.072 Uiso 1 1 calc R U . . .
C59 C 0.9553(8) 0.6772(5) 0.7378(4) 0.0408(16) Uani 0.432(10) 1 d . . P A 1
H59A H 0.903237 0.699139 0.717591 0.061 Uiso 0.432(10) 1 calc R U P A 1
H59B H 0.952360 0.612644 0.709273 0.061 Uiso 0.432(10) 1 calc R U P A 1
H59C H 1.025451 0.730205 0.744456 0.061 Uiso 0.432(10) 1 calc R U P A 1
C103 C 0.9273(3) 0.8382(3) 0.50509(18) 0.0683(9) Uani 1 1 d . . . . .
H103 H 0.942154 0.820212 0.543979 0.082 Uiso 1 1 calc R U . . .
C60 C 1.0172(5) 0.6350(5) 0.8376(3) 0.0418(18) Uani 0.432(10) 1 d . . P A 1
H60A H 1.084569 0.693511 0.850221 0.063 Uiso 0.432(10) 1 calc R U P A 1
H60B H 1.025749 0.574878 0.810899 0.063 Uiso 0.432(10) 1 calc R U P A 1
H60C H 0.993156 0.619452 0.876781 0.063 Uiso 0.432(10) 1 calc R U P A 1
C60' C 1.0509(4) 0.6775(4) 0.8098(3) 0.0505(17) Uani 0.568(10) 1 d . . P A 2
H60D H 1.092207 0.738914 0.797763 0.076 Uiso 0.568(10) 1 calc R U P A 2
H60E H 1.059698 0.617221 0.783478 0.076 Uiso 0.568(10) 1 calc R U P A 2
H60F H 1.075112 0.685886 0.855973 0.076 Uiso 0.568(10) 1 calc R U P A 2
C59' C 0.9036(6) 0.6531(5) 0.7204(3) 0.0426(12) Uani 0.568(10) 1 d . . P A 2
H59D H 0.828675 0.639125 0.708665 0.064 Uiso 0.568(10) 1 calc R U P A 2
H59E H 0.919087 0.596820 0.694619 0.064 Uiso 0.568(10) 1 calc R U P A 2
H59F H 0.944558 0.717712 0.711698 0.064 Uiso 0.568(10) 1 calc R U P A 2
C71' C 0.7127(6) 0.4037(5) 0.6784(4) 0.0412(14) Uani 0.568(10) 1 d . . P A 2
H71A H 0.664164 0.346436 0.642415 0.062 Uiso 0.568(10) 1 calc R U P A 2
H71B H 0.783197 0.425211 0.668557 0.062 Uiso 0.568(10) 1 calc R U P A 2
H71C H 0.689501 0.461543 0.684274 0.062 Uiso 0.568(10) 1 calc R U P A 2
C71 C 0.6831(6) 0.3724(6) 0.6514(4) 0.0313(14) Uani 0.432(10) 1 d . . P A 1
H71D H 0.640452 0.302320 0.624705 0.047 Uiso 0.432(10) 1 calc R U P A 1
H71E H 0.750463 0.396364 0.637691 0.047 Uiso 0.432(10) 1 calc R U P A 1
H71F H 0.646162 0.418035 0.645817 0.047 Uiso 0.432(10) 1 calc R U P A 1
C70 C 0.7014(10) 0.3732(10) 0.7212(4) 0.0267(19) Uani 0.432(10) 1 d . . P A 1
H70 H 0.747543 0.444936 0.746693 0.032 Uiso 0.432(10) 1 calc R U P A 1
C72' C 0.7573(13) 0.2838(8) 0.7325(8) 0.035(2) Uani 0.568(10) 1 d . . P A 2
H72D H 0.759057 0.261491 0.772374 0.052 Uiso 0.568(10) 1 calc R U P A 2
H72E H 0.828401 0.309287 0.723818 0.052 Uiso 0.568(10) 1 calc R U P A 2
H72F H 0.711844 0.225544 0.695915 0.052 Uiso 0.568(10) 1 calc R U P A 2

loop_
_atom_site_aniso_label
_atom_site_aniso_U_11
_atom_site_aniso_U_22
_atom_site_aniso_U_33
_atom_site_aniso_U_23
_atom_site_aniso_U_13
_atom_site_aniso_U_12
As1 0.02296(9) 0.02776(9) 0.02041(9) 0.01251(7) 0.00767(6) 0.01226(7)
Ga1 0.02141(10) 0.01830(9) 0.02929(11) 0.00348(8) 0.00367(7) 0.00597(7)
Cl1 0.0290(2) 0.01929(19) 0.0455(3) 0.00579(18) 0.01199(19) 0.00457(16)
P1 0.0218(2) 0.0222(2) 0.0251(2) 0.01100(17) 0.00945(16) 0.00917(16)
Cl2 0.0219(2) 0.0367(3) 0.0447(3) -0.0004(2) 0.00054(19) 0.00566(18)
Cl3 0.0414(3) 0.0433(3) 0.0464(3) 0.0242(2) 0.0131(2) 0.0228(2)
Cl4 0.0415(3) 0.0424(3) 0.0381(3) -0.0049(2) 0.0074(2) 0.0206(2)
F1 0.0553(8) 0.0176(5) 0.0247(5) 0.0070(4) 0.0119(5) 0.0153(5)
F11 0.0441(7) 0.0264(5) 0.0245(5) 0.0020(4) 0.0015(5) 0.0145(5)
F5 0.0500(7) 0.0184(5) 0.0311(6) 0.0058(4) 0.0153(5) 0.0142(5)
F4 0.0517(8) 0.0175(5) 0.0355(6) 0.0086(5) 0.0132(5) 0.0080(5)
F12 0.0708(10) 0.0247(6) 0.0304(6) 0.0058(5) 0.0178(6) 0.0180(6)
F15 0.0371(7) 0.0466(7) 0.0388(7) 0.0135(6) 0.0024(5) 0.0183(6)
F3 0.0541(8) 0.0323(6) 0.0418(7) 0.0176(6) 0.0251(6) 0.0151(6)
F6 0.0546(8) 0.0209(5) 0.0324(6) 0.0077(5) -0.0074(6) 0.0065(5)
F2 0.0662(9) 0.0316(6) 0.0354(7) 0.0114(5) 0.0272(6) 0.0251(6)
F10 0.0419(7) 0.0373(6) 0.0323(6) 0.0209(5) 0.0018(5) 0.0120(5)
F9 0.0496(8) 0.0692(10) 0.0225(6) 0.0185(6) -0.0010(5) 0.0221(7)
N1 0.0255(7) 0.0140(6) 0.0143(6) 0.0038(5) 0.0034(5) 0.0039(5)
N2 0.0213(7) 0.0163(6) 0.0169(6) 0.0057(5) 0.0026(5) 0.0060(5)
F7 0.0626(10) 0.0250(6) 0.0486(8) -0.0051(6) -0.0118(7) 0.0052(6)
F13 0.0734(11) 0.0409(8) 0.0626(9) 0.0210(7) 0.0397(8) 0.0355(8)
F14 0.0465(8) 0.0597(9) 0.0653(10) 0.0299(8) 0.0222(7) 0.0335(7)
F8 0.0591(9) 0.0603(10) 0.0261(7) -0.0075(6) -0.0117(6) 0.0133(8)
N3 0.0213(7) 0.0168(6) 0.0363(8) 0.0089(6) 0.0023(6) 0.0059(5)
N4 0.0208(7) 0.0183(7) 0.0380(9) 0.0075(6) 0.0014(6) 0.0076(6)
C1 0.0222(7) 0.0146(7) 0.0152(7) 0.0050(6) 0.0026(6) 0.0053(6)
C4 0.0294(8) 0.0188(7) 0.0148(7) 0.0056(6) 0.0067(6) 0.0079(6)
C20 0.0247(8) 0.0268(8) 0.0199(8) 0.0048(7) 0.0055(6) 0.0101(7)
C2 0.0294(8) 0.0143(7) 0.0161(7) 0.0032(6) 0.0006(6) 0.0065(6)
C17 0.0188(7) 0.0197(7) 0.0236(8) 0.0053(6) 0.0049(6) 0.0064(6)
C46 0.0196(8) 0.0168(7) 0.0288(8) 0.0064(6) 0.0050(6) 0.0065(6)
C3 0.0257(8) 0.0188(7) 0.0187(7) 0.0050(6) 0.0004(6) 0.0082(6)
C21 0.0195(7) 0.0206(7) 0.0205(7) 0.0057(6) 0.0032(6) 0.0080(6)
C16 0.0180(7) 0.0208(7) 0.0186(7) 0.0079(6) 0.0048(6) 0.0082(6)
C62 0.0260(8) 0.0182(7) 0.0268(8) 0.0108(7) 0.0055(7) 0.0085(6)
C18 0.0226(8) 0.0227(8) 0.0295(9) 0.0080(7) 0.0090(7) 0.0041(6)
C10 0.0300(9) 0.0163(7) 0.0248(8) 0.0053(6) 0.0046(7) 0.0042(6)
C19 0.0240(8) 0.0305(9) 0.0255(8) 0.0103(7) 0.0107(7) 0.0087(7)
C5 0.0309(9) 0.0188(7) 0.0195(7) 0.0080(6) 0.0080(6) 0.0066(7)
C61 0.0228(8) 0.0144(7) 0.0333(9) 0.0078(7) 0.0043(7) 0.0057(6)
C49 0.0181(8) 0.0172(7) 0.0409(10) 0.0062(7) 0.0004(7) 0.0051(6)
C9 0.0413(10) 0.0186(8) 0.0168(7) 0.0061(6) 0.0093(7) 0.0088(7)
C63 0.0252(8) 0.0187(8) 0.0337(9) 0.0111(7) 0.0089(7) 0.0062(6)
C33 0.0378(10) 0.0198(8) 0.0195(8) 0.0045(6) 0.0044(7) 0.0118(7)
C28 0.0364(10) 0.0193(8) 0.0156(7) 0.0055(6) 0.0019(6) 0.0107(7)
C64 0.0291(9) 0.0154(7) 0.0361(10) 0.0065(7) 0.0078(7) 0.0044(7)
C41 0.0448(11) 0.0226(8) 0.0253(9) 0.0105(7) 0.0111(8) 0.0151(8)
C66 0.0296(9) 0.0158(8) 0.0486(12) 0.0078(8) 0.0182(8) 0.0066(7)
C50 0.0201(8) 0.0215(8) 0.0458(11) 0.0044(8) 0.0038(8) 0.0069(7)
C22 0.0249(8) 0.0209(8) 0.0237(8) 0.0028(7) 0.0042(7) 0.0038(7)
C54 0.0203(8) 0.0207(8) 0.0410(10) 0.0049(7) 0.0026(7) 0.0069(7)
C29 0.0430(11) 0.0180(8) 0.0202(8) 0.0075(6) 0.0051(7) 0.0129(7)
C65 0.0367(10) 0.0153(7) 0.0395(11) 0.0035(7) 0.0166(8) 0.0067(7)
C25 0.0291(9) 0.0189(7) 0.0203(8) 0.0042(6) 0.0036(6) 0.0055(7)
C40 0.0390(10) 0.0232(8) 0.0225(8) 0.0114(7) 0.0071(7) 0.0142(7)
C58 0.0245(9) 0.0240(9) 0.0444(11) 0.0002(8) 0.0030(8) 0.0075(7)
C67 0.0344(10) 0.0257(8) 0.0239(8) 0.0112(7) 0.0063(7) 0.0084(7)
C13 0.0461(11) 0.0158(7) 0.0189(8) 0.0024(6) 0.0066(7) 0.0053(7)
C6 0.0352(10) 0.0284(9) 0.0303(9) 0.0133(8) 0.0151(8) 0.0086(8)
C34 0.0350(10) 0.0268(9) 0.0198(8) 0.0067(7) 0.0006(7) 0.0107(8)
C42 0.0555(13) 0.0226(9) 0.0292(9) 0.0118(8) 0.0177(9) 0.0168(9)
C68 0.0392(11) 0.0345(10) 0.0279(9) 0.0121(8) 0.0150(8) 0.0116(9)
C32 0.0405(10) 0.0176(8) 0.0238(8) 0.0070(7) 0.0047(7) 0.0089(7)
C12 0.0515(13) 0.0213(8) 0.0237(9) 0.0045(7) 0.0063(8) 0.0084(8)
C8 0.0535(13) 0.0252(9) 0.0237(9) 0.0076(7) 0.0199(8) 0.0167(9)
C30 0.0478(12) 0.0255(9) 0.0222(8) 0.0081(7) 0.0122(8) 0.0185(8)
C45 0.0417(11) 0.0311(9) 0.0307(10) 0.0165(8) 0.0104(8) 0.0173(8)
C11 0.0374(11) 0.0209(8) 0.0343(10) 0.0103(8) 0.0039(8) 0.0010(8)
C14 0.0597(14) 0.0205(8) 0.0184(8) 0.0026(7) 0.0030(8) 0.0132(9)
C47 0.0297(10) 0.0235(9) 0.0547(13) 0.0143(9) -0.0054(9) 0.0099(8)
C51 0.0325(10) 0.0189(8) 0.0603(14) 0.0040(9) 0.0097(10) 0.0100(8)
C7 0.0469(12) 0.0352(10) 0.0314(10) 0.0140(8) 0.0237(9) 0.0182(9)
C48 0.0275(10) 0.0261(9) 0.0550(13) 0.0143(9) -0.0072(9) 0.0100(8)
C15 0.0644(15) 0.0182(8) 0.0222(9) 0.0054(7) -0.0003(9) 0.0029(9)
C39 0.0365(10) 0.0347(10) 0.0236(9) 0.0107(8) 0.0029(7) 0.0119(8)
C31 0.0416(11) 0.0258(9) 0.0258(9) 0.0118(7) 0.0108(8) 0.0120(8)
C53 0.0296(10) 0.0256(9) 0.0530(13) 0.0098(9) 0.0118(9) 0.0049(8)
C43 0.0602(15) 0.0307(10) 0.0444(12) 0.0206(9) 0.0304(11) 0.0252(10)
C55 0.0236(9) 0.0283(9) 0.0505(13) 0.0026(9) 0.0093(8) 0.0061(7)
C26 0.0459(13) 0.0272(10) 0.0585(14) 0.0164(10) 0.0152(11) 0.0179(9)
C35 0.0436(11) 0.0260(9) 0.0228(9) 0.0035(7) -0.0038(8) 0.0107(8)
C52 0.0355(11) 0.0191(9) 0.0661(16) 0.0106(10) 0.0129(11) 0.0045(8)
C44 0.0444(12) 0.0419(12) 0.0479(13) 0.0272(10) 0.0209(10) 0.0252(10)
C69 0.0565(14) 0.0398(12) 0.0329(11) 0.0205(9) 0.0053(10) 0.0167(11)
C38 0.0427(12) 0.0514(13) 0.0197(9) 0.0113(9) 0.0011(8) 0.0185(10)
C56 0.0340(11) 0.0429(13) 0.0551(15) -0.0010(11) 0.0111(10) 0.0179(10)
C70' 0.030(3) 0.0188(18) 0.030(4) 0.004(3) 0.015(3) 0.0056(18)
C57 0.0424(13) 0.0392(12) 0.0562(15) 0.0162(11) 0.0177(11) 0.0101(10)
C37 0.0432(12) 0.0464(13) 0.0214(9) -0.0032(9) -0.0057(8) 0.0114(10)
C23 0.081(2) 0.0448(14) 0.0370(12) -0.0072(11) -0.0076(12) 0.0422(14)
C24 0.0396(13) 0.0642(17) 0.0371(12) -0.0109(12) -0.0124(10) 0.0253(12)
C36 0.0460(13) 0.0282(10) 0.0325(11) -0.0019(8) -0.0038(9) 0.0076(9)
C100 0.0575(18) 0.0468(15) 0.091(2) 0.0118(16) 0.0384(17) 0.0136(13)
C72 0.043(7) 0.108(14) 0.045(7) 0.038(9) 0.021(5) 0.042(9)
B1 0.0345(10) 0.0188(8) 0.0174(8) 0.0060(7) 0.0017(7) 0.0103(8)
C27 0.0457(13) 0.0273(10) 0.0506(14) 0.0100(10) -0.0184(11) -0.0016(9)
C106 0.073(2) 0.0339(12) 0.0614(17) 0.0086(12) 0.0100(15) 0.0141(13)
C102 0.0538(17) 0.0612(18) 0.0641(19) 0.0032(15) 0.0030(14) 0.0266(14)
C105 0.0493(15) 0.0457(14) 0.0618(17) 0.0054(13) 0.0004(13) 0.0133(12)
C101 0.0634(18) 0.0338(13) 0.075(2) -0.0007(13) 0.0189(16) 0.0084(12)
C104 0.0545(17) 0.0515(16) 0.0621(18) 0.0071(14) 0.0065(14) 0.0132(13)
C59 0.047(4) 0.038(3) 0.036(3) 0.004(3) 0.016(3) 0.015(3)
C103 0.071(2) 0.067(2) 0.0619(19) 0.0094(16) -0.0005(16) 0.0290(17)
C60 0.042(3) 0.042(3) 0.046(3) 0.001(3) 0.008(2) 0.028(3)
C60' 0.034(2) 0.047(3) 0.066(4) -0.002(3) 0.002(2) 0.022(2)
C59' 0.044(3) 0.051(3) 0.031(2) 0.002(2) 0.010(2) 0.021(3)
C71' 0.045(3) 0.035(3) 0.059(4) 0.024(3) 0.032(3) 0.021(2)
C71 0.032(3) 0.035(3) 0.032(3) 0.015(3) 0.014(2) 0.014(3)
C70 0.028(3) 0.023(3) 0.023(4) 0.003(3) 0.011(3) 0.004(2)
C72' 0.028(3) 0.030(2) 0.046(5) 0.003(2) 0.007(3) 0.0156(19)

loop_
_atom_type_symbol
_atom_type_description
_atom_type_scat_dispersion_real
_atom_type_scat_dispersion_imag
_atom_type_scat_source
C C 0.0033 0.0016 'International Tables Vol C Tables 4.2.6.8 and 6.1.1.4'
H H 0.0000 0.0000 'International Tables Vol C Tables 4.2.6.8 and 6.1.1.4'
As As 0.0499 2.0058 'International Tables Vol C Tables 4.2.6.8 and 6.1.1.4'
B B 0.0013 0.0007 'International Tables Vol C Tables 4.2.6.8 and 6.1.1.4'
Cl Cl 0.1484 0.1585 'International Tables Vol C Tables 4.2.6.8 and 6.1.1.4'
F F 0.0171 0.0103 'International Tables Vol C Tables 4.2.6.8 and 6.1.1.4'
Ga Ga 0.2307 1.6083 'International Tables Vol C Tables 4.2.6.8 and 6.1.1.4'
N N 0.0061 0.0033 'International Tables Vol C Tables 4.2.6.8 and 6.1.1.4'
P P 0.1023 0.0942 'International Tables Vol C Tables 4.2.6.8 and 6.1.1.4'

loop_
_geom_angle_atom_site_label_1
_geom_angle_atom_site_label_2
_geom_angle_atom_site_label_3
_geom_angle
C1 As1 P1 103.95(5)
Cl4 Ga1 Cl1 108.18(2)
Cl4 Ga1 Cl3 111.60(2)
Cl1 Ga1 Cl3 106.53(2)
Cl4 Ga1 Cl2 112.79(2)
Cl1 Ga1 Cl2 107.99(2)
Cl3 Ga1 Cl2 109.49(2)
C46 P1 As1 93.30(6)
C1 N1 C2 110.58(14)
C1 N1 C4 119.03(14)
C2 N1 C4 129.81(14)
C1 N2 C3 109.43(14)
C1 N2 C16 126.21(14)
C3 N2 C16 124.35(14)
C46 N3 C47 109.17(15)
C46 N3 C61 125.80(15)
C47 N3 C61 124.56(15)
C46 N4 C48 109.62(16)
C46 N4 C49 122.95(16)
C48 N4 C49 126.76(16)
N2 C1 N1 106.33(14)
N2 C1 As1 117.09(11)
N1 C1 As1 136.34(13)
C5 C4 C9 123.71(17)
C5 C4 N1 118.99(15)
C9 C4 N1 117.17(15)
C19 C20 C21 120.61(16)
C3 C2 N1 103.99(14)
C3 C2 B1 119.88(16)
N1 C2 B1 136.08(16)
C18 C17 C16 116.03(16)
C18 C17 C22 120.84(16)
C16 C17 C22 123.10(15)
N4 C46 N3 106.82(15)
N4 C46 P1 122.04(13)
N3 C46 P1 130.05(14)
N2 C3 C2 109.65(16)
C20 C21 C16 116.37(16)
C20 C21 C25 120.64(15)
C16 C21 C25 122.96(15)
C17 C16 C21 124.82(15)
C17 C16 N2 117.75(14)
C21 C16 N2 117.35(14)
C63 C62 C61 116.56(17)
C63 C62 C67 120.77(17)
C61 C62 C67 122.37(17)
C19 C18 C17 121.14(17)
C5 C10 C11 112.44(16)
C5 C10 C12 112.18(15)
C11 C10 C12 109.17(16)
C18 C19 C20 121.01(17)
C6 C5 C4 116.29(16)
C6 C5 C10 121.62(17)
C4 C5 C10 122.08(16)
C66 C61 C62 123.97(17)
C66 C61 N3 117.54(16)
C62 C61 N3 118.44(17)
C54 C49 C50 123.84(17)
C54 C49 N4 116.88(17)
C50 C49 N4 119.28(18)
C8 C9 C4 116.86(18)
C8 C9 C13 119.84(17)
C4 C9 C13 123.27(18)
C64 C63 C62 121.16(17)
F5 C33 C32 114.46(16)
F5 C33 C28 121.03(17)
C32 C33 C28 124.47(17)
C29 C28 C33 112.36(17)
C29 C28 B1 119.62(16)
C33 C28 B1 127.29(17)
C65 C64 C63 120.58(18)
F11 C41 C42 115.59(19)
F11 C41 C40 119.68(17)
C42 C41 C40 124.7(2)
C65 C66 C61 116.73(17)
C65 C66 C70' 123.7(4)
C61 C66 C70' 118.9(4)
C65 C66 C70 114.6(4)
C61 C66 C70 128.3(5)
C51 C50 C49 116.2(2)
C51 C50 C55 121.17(19)
C49 C50 C55 122.64(18)
C24 C22 C17 111.49(17)
C24 C22 C23 109.7(2)
C17 C22 C23 111.79(16)
C53 C54 C49 117.11(18)
C53 C54 C58 119.88(19)
C49 C54 C58 122.99(18)
F1 C29 C30 114.98(16)
F1 C29 C28 119.80(17)
C30 C29 C28 125.17(17)
C64 C65 C66 120.87(19)
C26 C25 C21 111.36(16)
C26 C25 C27 110.32(19)
C21 C25 C27 111.62(16)
C45 C40 C41 113.01(18)
C45 C40 B1 127.11(17)
C41 C40 B1 119.76(17)
C59 C58 C54 113.7(3)
C54 C58 C60' 110.1(2)
C59 C58 C60 114.7(4)
C54 C58 C60 108.4(3)
C54 C58 C59' 112.8(2)
C60' C58 C59' 105.3(3)
C62 C67 C68 113.89(16)
C62 C67 C69 108.62(17)
C68 C67 C69 109.97(18)
C9 C13 C15 112.22(18)
C9 C13 C14 111.19(16)
C15 C13 C14 108.37(15)
C7 C6 C5 121.44(19)
C35 C34 C39 113.45(17)
C35 C34 B1 127.79(16)
C39 C34 B1 118.68(17)
F12 C42 C43 119.96(19)
F12 C42 C41 120.7(2)
C43 C42 C41 119.3(2)
F4 C32 C31 119.51(18)
F4 C32 C33 120.23(17)
C31 C32 C33 120.25(17)
C7 C8 C9 121.29(18)
F2 C30 C29 120.68(17)
F2 C30 C31 119.82(18)
C29 C30 C31 119.49(18)
F15 C45 C40 121.79(18)
F15 C45 C44 114.3(2)
C40 C45 C44 123.9(2)
C48 C47 N3 107.37(17)
C52 C51 C50 121.4(2)
C8 C7 C6 120.41(19)
C47 C48 N4 107.02(18)
F10 C39 C38 116.05(18)
F10 C39 C34 119.52(17)
C38 C39 C34 124.4(2)
F3 C31 C32 120.92(17)
F3 C31 C30 120.83(18)
C32 C31 C30 118.24(18)
C52 C53 C54 120.7(2)
F13 C43 C42 120.4(2)
F13 C43 C44 120.4(2)
C42 C43 C44 119.2(2)
C50 C55 C56 112.6(2)
C50 C55 C57 110.91(18)
C56 C55 C57 109.0(2)
F6 C35 C34 121.12(17)
F6 C35 C36 114.92(18)
C34 C35 C36 123.96(19)
C51 C52 C53 120.8(2)
F14 C44 C43 120.3(2)
F14 C44 C45 119.8(2)
C43 C44 C45 119.9(2)
F9 C38 C39 120.8(2)
F9 C38 C37 119.98(19)
C39 C38 C37 119.2(2)
C66 C70' C71' 107.7(5)
C66 C70' C72' 113.9(8)
C71' C70' C72' 109.0(9)
F8 C37 C36 120.2(2)
F8 C37 C38 120.3(2)
C36 C37 C38 119.43(19)
F7 C36 C37 120.4(2)
F7 C36 C35 120.1(2)
C37 C36 C35 119.5(2)
C28 B1 C34 104.78(14)
C28 B1 C2 115.39(15)
C34 B1 C2 111.42(14)
C28 B1 C40 112.97(14)
C34 B1 C40 110.79(16)
C2 B1 C40 101.67(14)
C105 C106 C101 120.1(3)
C101 C102 C103 120.8(3)
C106 C105 C104 121.1(3)
C102 C101 C106 118.5(3)
C102 C101 C100 122.1(3)
C106 C101 C100 119.3(3)
C103 C104 C105 119.1(3)
C104 C103 C102 120.3(3)
C71 C70 C72 112.1(12)
C71 C70 C66 119.1(8)
C72 C70 C66 103.0(10)

loop_
_geom_bond_atom_site_label_1
_geom_bond_atom_site_label_2
_geom_bond_distance
As1 C1 1.9444(16)
As1 P1 2.1577(5)
Ga1 Cl4 2.1639(6)
Ga1 Cl1 2.1719(5)
Ga1 Cl3 2.1767(6)
Ga1 Cl2 2.1791(5)
P1 C46 1.8445(18)
F1 C29 1.352(2)
F11 C41 1.341(3)
F5 C33 1.351(2)
F4 C32 1.348(2)
F12 C42 1.341(3)
F15 C45 1.350(3)
F3 C31 1.336(2)
F6 C35 1.352(2)
F2 C30 1.341(2)
F10 C39 1.348(2)
F9 C38 1.341(2)
N1 C1 1.367(2)
N1 C2 1.398(2)
N1 C4 1.451(2)
N2 C1 1.345(2)
N2 C3 1.363(2)
N2 C16 1.452(2)
F7 C36 1.343(3)
F13 C43 1.344(2)
F14 C44 1.342(3)
F8 C37 1.345(2)
N3 C46 1.352(2)
N3 C47 1.379(3)
N3 C61 1.451(2)
N4 C46 1.347(2)
N4 C48 1.377(2)
N4 C49 1.451(2)
C4 C5 1.406(2)
C4 C9 1.407(2)
C20 C19 1.388(3)
C20 C21 1.398(2)
C2 C3 1.373(3)
C2 B1 1.665(2)
C17 C18 1.396(2)
C17 C16 1.399(2)
C17 C22 1.520(2)
C21 C16 1.399(2)
C21 C25 1.519(2)
C62 C63 1.392(3)
C62 C61 1.399(3)
C62 C67 1.523(3)
C18 C19 1.385(3)
C10 C5 1.524(2)
C10 C11 1.529(3)
C10 C12 1.533(3)
C5 C6 1.396(3)
C61 C66 1.398(3)
C49 C54 1.393(3)
C49 C50 1.404(3)
C9 C8 1.387(3)
C9 C13 1.526(3)
C63 C64 1.386(3)
C33 C32 1.380(3)
C33 C28 1.395(2)
C28 C29 1.393(3)
C28 B1 1.654(3)
C64 C65 1.384(3)
C41 C42 1.386(3)
C41 C40 1.401(3)
C66 C65 1.396(3)
C66 C70' 1.518(10)
C66 C70 1.570(13)
C50 C51 1.396(3)
C50 C55 1.516(3)
C22 C24 1.513(3)
C22 C23 1.524(3)
C54 C53 1.392(3)
C54 C58 1.519(3)
C29 C30 1.380(3)
C25 C26 1.518(3)
C25 C27 1.527(3)
C40 C45 1.388(3)
C40 B1 1.668(3)
C58 C59 1.390(7)
C58 C60' 1.545(5)
C58 C60 1.576(6)
C58 C59' 1.627(6)
C67 C68 1.524(3)
C67 C69 1.537(3)
C13 C15 1.534(3)
C13 C14 1.542(3)
C6 C7 1.387(3)
C34 C35 1.383(3)
C34 C39 1.401(3)
C34 B1 1.657(3)
C42 C43 1.370(4)
C32 C31 1.375(3)
C8 C7 1.384(3)
C30 C31 1.381(3)
C45 C44 1.396(3)
C47 C48 1.353(3)
C51 C52 1.375(4)
C39 C38 1.376(3)
C53 C52 1.382(3)
C43 C44 1.374(4)
C55 C56 1.532(3)
C55 C57 1.539(4)
C35 C36 1.391(3)
C38 C37 1.376(4)
C70' C71' 1.525(8)
C70' C72' 1.527(16)
C37 C36 1.371(3)
C100 C101 1.603(5)
C72 C70 1.53(2)
C106 C105 1.379(5)
C106 C101 1.391(5)
C102 C101 1.378(5)
C102 C103 1.404(5)
C105 C104 1.389(5)
C104 C103 1.356(5)
C71 C70 1.493(10)

loop_
_geom_torsion_atom_site_label_1
_geom_torsion_atom_site_label_2
_geom_torsion_atom_site_label_3
_geom_torsion_atom_site_label_4
_geom_torsion
C3 N2 C1 N1 -1.23(18)
C16 N2 C1 N1 -179.90(14)
C3 N2 C1 As1 174.09(11)
C16 N2 C1 As1 -4.6(2)
C2 N1 C1 N2 1.04(18)
C4 N1 C1 N2 -171.06(14)
C2 N1 C1 As1 -172.92(13)
C4 N1 C1 As1 15.0(2)
C1 N1 C4 C5 -102.48(18)
C2 N1 C4 C5 87.2(2)
C1 N1 C4 C9 73.4(2)
C2 N1 C4 C9 -96.9(2)
C1 N1 C2 C3 -0.44(18)
C4 N1 C2 C3 170.56(16)
C1 N1 C2 B1 177.17(17)
C4 N1 C2 B1 -11.8(3)
C48 N4 C46 N3 0.2(2)
C49 N4 C46 N3 171.37(17)
C48 N4 C46 P1 -168.98(15)
C49 N4 C46 P1 2.2(3)
C47 N3 C46 N4 -0.1(2)
C61 N3 C46 N4 -172.46(17)
C47 N3 C46 P1 167.89(16)
C61 N3 C46 P1 -4.5(3)
As1 P1 C46 N4 -119.57(15)
As1 P1 C46 N3 74.02(17)
C1 N2 C3 C2 1.00(19)
C16 N2 C3 C2 179.69(15)
N1 C2 C3 N2 -0.33(18)
B1 C2 C3 N2 -178.42(14)
C19 C20 C21 C16 -0.8(3)
C19 C20 C21 C25 177.25(17)
C18 C17 C16 C21 -2.0(3)
C22 C17 C16 C21 176.04(16)
C18 C17 C16 N2 -178.63(15)
C22 C17 C16 N2 -0.6(2)
C20 C21 C16 C17 2.1(3)
C25 C21 C16 C17 -175.92(16)
C20 C21 C16 N2 178.77(15)
C25 C21 C16 N2 0.8(2)
C1 N2 C16 C17 -90.7(2)
C3 N2 C16 C17 90.9(2)
C1 N2 C16 C21 92.4(2)
C3 N2 C16 C21 -86.1(2)
C16 C17 C18 C19 0.6(3)
C22 C17 C18 C19 -177.48(17)
C17 C18 C19 C20 0.6(3)
C21 C20 C19 C18 -0.5(3)
C9 C4 C5 C6 0.4(3)
N1 C4 C5 C6 176.04(16)
C9 C4 C5 C10 179.58(17)
N1 C4 C5 C10 -4.8(2)
C11 C10 C5 C6 27.4(3)
C12 C10 C5 C6 -96.1(2)
C11 C10 C5 C4 -151.73(17)
C12 C10 C5 C4 84.8(2)
C63 C62 C61 C66 -3.6(3)
C67 C62 C61 C66 170.15(18)
C63 C62 C61 N3 179.01(15)
C67 C62 C61 N3 -7.2(2)
C46 N3 C61 C66 81.7(2)
C47 N3 C61 C66 -89.5(3)
C46 N3 C61 C62 -100.7(2)
C47 N3 C61 C62 88.0(2)
C46 N4 C49 C54 -83.2(2)
C48 N4 C49 C54 86.4(3)
C46 N4 C49 C50 95.9(2)
C48 N4 C49 C50 -94.5(3)
C5 C4 C9 C8 -0.2(3)
N1 C4 C9 C8 -175.91(16)
C5 C4 C9 C13 -178.23(17)
N1 C4 C9 C13 6.1(3)
C61 C62 C63 C64 0.6(3)
C67 C62 C63 C64 -173.28(17)
F5 C33 C28 C29 176.35(16)
C32 C33 C28 C29 -1.2(3)
F5 C33 C28 B1 6.3(3)
C32 C33 C28 B1 -171.27(18)
C62 C63 C64 C65 2.1(3)
C62 C61 C66 C65 3.7(3)
N3 C61 C66 C65 -178.87(17)
C62 C61 C66 C70' -166.8(4)
N3 C61 C66 C70' 10.6(4)
C62 C61 C66 C70 176.0(5)
N3 C61 C66 C70 -6.5(6)
C54 C49 C50 C51 1.1(3)
N4 C49 C50 C51 -177.84(18)
C54 C49 C50 C55 -177.47(19)
N4 C49 C50 C55 3.6(3)
C18 C17 C22 C24 64.2(3)
C16 C17 C22 C24 -113.7(2)
C18 C17 C22 C23 -59.0(3)
C16 C17 C22 C23 123.1(2)
C50 C49 C54 C53 -1.6(3)
N4 C49 C54 C53 177.42(18)
C50 C49 C54 C58 176.74(19)
N4 C49 C54 C58 -4.3(3)
C33 C28 C29 F1 -176.75(16)
B1 C28 C29 F1 -5.8(3)
C33 C28 C29 C30 0.5(3)
B1 C28 C29 C30 171.44(18)
C63 C64 C65 C66 -2.0(3)
C61 C66 C65 C64 -0.8(3)
C70' C66 C65 C64 169.2(4)
C70 C66 C65 C64 -174.2(5)
C20 C21 C25 C26 -66.7(2)
C16 C21 C25 C26 111.2(2)
C20 C21 C25 C27 57.0(2)
C16 C21 C25 C27 -125.0(2)
F11 C41 C40 C45 178.85(16)
C42 C41 C40 C45 -1.5(3)
F11 C41 C40 B1 2.6(3)
C42 C41 C40 B1 -177.79(17)
C53 C54 C58 C59 -32.1(5)
C49 C54 C58 C59 149.7(5)
C53 C54 C58 C60' 57.6(4)
C49 C54 C58 C60' -120.6(4)
C53 C54 C58 C60 96.7(4)
C49 C54 C58 C60 -81.5(4)
C53 C54 C58 C59' -59.6(4)
C49 C54 C58 C59' 122.1(3)
C63 C62 C67 C68 -46.8(2)
C61 C62 C67 C68 139.73(18)
C63 C62 C67 C69 76.1(2)
C61 C62 C67 C69 -97.4(2)
C8 C9 C13 C15 63.3(2)
C4 C9 C13 C15 -118.7(2)
C8 C9 C13 C14 -58.3(2)
C4 C9 C13 C14 119.7(2)
C4 C5 C6 C7 -0.6(3)
C10 C5 C6 C7 -179.73(18)
F11 C41 C42 F12 0.0(3)
C40 C41 C42 F12 -179.64(17)
F11 C41 C42 C43 179.97(17)
C40 C41 C42 C43 0.3(3)
F5 C33 C32 F4 2.1(3)
C28 C33 C32 F4 179.79(17)
F5 C33 C32 C31 -176.74(18)
C28 C33 C32 C31 0.9(3)
C4 C9 C8 C7 0.1(3)
C13 C9 C8 C7 178.24(19)
F1 C29 C30 F2 -1.2(3)
C28 C29 C30 F2 -178.54(18)
F1 C29 C30 C31 177.79(18)
C28 C29 C30 C31 0.4(3)
C41 C40 C45 F15 -177.26(17)
B1 C40 C45 F15 -1.3(3)
C41 C40 C45 C44 1.5(3)
B1 C40 C45 C44 177.51(18)
C46 N3 C47 C48 0.0(3)
C61 N3 C47 C48 172.4(2)
C49 C50 C51 C52 0.5(3)
C55 C50 C51 C52 179.1(2)
C9 C8 C7 C6 -0.3(3)
C5 C6 C7 C8 0.5(3)
N3 C47 C48 N4 0.2(3)
C46 N4 C48 C47 -0.2(3)
C49 N4 C48 C47 -171.0(2)
C35 C34 C39 F10 176.11(19)
B1 C34 C39 F10 -6.9(3)
C35 C34 C39 C38 -1.5(3)
B1 C34 C39 C38 175.5(2)
F4 C32 C31 F3 0.2(3)
C33 C32 C31 F3 179.07(19)
F4 C32 C31 C30 -178.77(18)
C33 C32 C31 C30 0.1(3)
F2 C30 C31 F3 -0.7(3)
C29 C30 C31 F3 -179.70(19)
F2 C30 C31 C32 178.24(19)
C29 C30 C31 C32 -0.7(3)
C49 C54 C53 C52 0.4(3)
C58 C54 C53 C52 -177.9(2)
F12 C42 C43 F13 0.4(3)
C41 C42 C43 F13 -179.55(18)
F12 C42 C43 C44 -179.09(18)
C41 C42 C43 C44 1.0(3)
C51 C50 C55 C56 21.8(3)
C49 C50 C55 C56 -159.7(2)
C51 C50 C55 C57 -100.7(2)
C49 C50 C55 C57 77.8(3)
C39 C34 C35 F6 -177.1(2)
B1 C34 C35 F6 6.3(4)
C39 C34 C35 C36 2.8(3)
B1 C34 C35 C36 -173.9(2)
C50 C51 C52 C53 -1.5(4)
C54 C53 C52 C51 1.1(4)
F13 C43 C44 F14 -1.4(3)
C42 C43 C44 F14 178.12(19)
F13 C43 C44 C45 179.61(19)
C42 C43 C44 C45 -0.9(3)
F15 C45 C44 F14 -0.6(3)
C40 C45 C44 F14 -179.46(18)
F15 C45 C44 C43 178.46(19)
C40 C45 C44 C43 -0.4(3)
F10 C39 C38 F9 1.5(3)
C34 C39 C38 F9 179.2(2)
F10 C39 C38 C37 -178.1(2)
C34 C39 C38 C37 -0.4(4)
C65 C66 C70' C71' 68.8(7)
C61 C66 C70' C71' -121.4(5)
C65 C66 C70' C72' -52.2(9)
C61 C66 C70' C72' 117.6(8)
F9 C38 C37 F8 -1.0(4)
C39 C38 C37 F8 178.7(2)
F9 C38 C37 C36 -178.4(2)
C39 C38 C37 C36 1.2(4)
F8 C37 C36 F7 2.7(4)
C38 C37 C36 F7 -179.8(2)
F8 C37 C36 C35 -177.4(2)
C38 C37 C36 C35 0.1(4)
F6 C35 C36 F7 -2.5(4)
C34 C35 C36 F7 177.7(2)
F6 C35 C36 C37 177.6(2)
C34 C35 C36 C37 -2.2(4)
C29 C28 B1 C34 -48.5(2)
C33 C28 B1 C34 120.99(19)
C29 C28 B1 C2 74.5(2)
C33 C28 B1 C2 -116.09(19)
C29 C28 B1 C40 -169.15(16)
C33 C28 B1 C40 0.3(3)
C35 C34 B1 C28 128.2(2)
C39 C34 B1 C28 -48.3(2)
C35 C34 B1 C2 2.7(3)
C39 C34 B1 C2 -173.76(18)
C35 C34 B1 C40 -109.7(2)
C39 C34 B1 C40 73.8(2)
C3 C2 B1 C28 158.04(16)
N1 C2 B1 C28 -19.3(3)
C3 C2 B1 C34 -82.6(2)
N1 C2 B1 C34 100.0(2)
C3 C2 B1 C40 35.4(2)
N1 C2 B1 C40 -141.92(19)
C45 C40 B1 C28 116.3(2)
C41 C40 B1 C28 -68.0(2)
C45 C40 B1 C34 -0.9(3)
C41 C40 B1 C34 174.81(16)
C45 C40 B1 C2 -119.43(19)
C41 C40 B1 C2 56.3(2)
C101 C106 C105 C104 -0.3(4)
C103 C102 C101 C106 0.1(5)
C103 C102 C101 C100 -179.5(3)
C105 C106 C101 C102 -0.2(4)
C105 C106 C101 C100 179.4(3)
C106 C105 C104 C103 0.8(5)
C105 C104 C103 C102 -0.9(5)
C101 C102 C103 C104 0.4(5)
C65 C66 C70 C71 42.3(11)
C61 C66 C70 C71 -130.2(7)
C65 C66 C70 C72 -82.5(10)
C61 C66 C70 C72 105.0(10)
